data_7250263
loop_
_publ_author_name
'Matsuda, Yumi'
'Asai, Rentaro'
'Moriguchi, Jumpei'
'Akutagawa, Tomoyuki'
'Masuya-Suzuki, Atsuko'
'Tsunashima, Ryo'

_publ_section_title
;
 Synthesis, crystallographic study and solid-state properties of
 metal-free perovskites with P-atom containing A-site cations
;
_journal_issue 18
_journal_name_full CrystEngComm
_journal_page_first 2824
_journal_page_last 2829
_journal_paper_doi 10.1039/D5CE00177C
_journal_volume 27
_journal_year 2025
_chemical_formula_moiety '3(Br), C6 H14 N3 P, H4 N'
_chemical_formula_sum 'C6 H18 Br3 N4 P'
_chemical_formula_weight 416.94
_space_group_crystal_system orthorhombic
_space_group_IT_number 33
_space_group_name_Hall 'P 2c -2n'
_space_group_name_H-M_alt 'P n a 21'
_atom_sites_solution_hydrogens mixed
_atom_sites_solution_primary iterative
_audit_creation_date 2025-01-08
_audit_creation_method
;
Olex2 1.5
(compiled 2024.02.16 svn.r378c4104 for OlexSys, GUI svn.r6928)
;
_audit_update_record
;
2025-02-17 deposited with the CCDC.	2025-04-07 downloaded from the CCDC.
;
_cell_angle_alpha 90
_cell_angle_beta 90
_cell_angle_gamma 90
_cell_formula_units_Z 4
_cell_length_a 13.7833(4)
_cell_length_b 9.9419(3)
_cell_length_c 9.6453(3)
_cell_measurement_reflns_used 4113
_cell_measurement_temperature 298
_cell_measurement_theta_max 30.8060
_cell_measurement_theta_min 2.9250
_cell_volume 1321.72(7)
_computing_cell_refinement 'CrysAlisPro 1.171.42.49 (Rigaku OD, 2022)'
_computing_data_collection 'CrysAlisPro 1.171.42.49 (Rigaku OD, 2022)'
_computing_data_reduction 'CrysAlisPro 1.171.42.49 (Rigaku OD, 2022)'
_computing_molecular_graphics 'Olex2 1.5 (Dolomanov et al., 2009)'
_computing_publication_material 'Olex2 1.5 (Dolomanov et al., 2009)'
_computing_structure_refinement 'SHELXL 2018/3 (Sheldrick, 2015)'
_computing_structure_solution 'olex2.solve 1.5 (Bourhis et al., 2015)'
_diffrn_ambient_environment air
_diffrn_ambient_temperature 298
_diffrn_detector 'Hybrid Pixel Array Detector'
_diffrn_detector_area_resol_mean 10.0000
_diffrn_detector_type HyPix
_diffrn_measured_fraction_theta_full 0.994
_diffrn_measured_fraction_theta_max 0.994
_diffrn_measurement_details
;
List of Runs (angles in degrees, time in seconds):

  # Type    Start    End  Width  t~exp~   \w     \q     \k     \f   Frames
#--------------------------------------------------------------------------
  1  \w    -64.00  11.00   0.25    2.20    --   -5.68 -59.00  26.00  300
  2  \w    -16.00  39.00   0.25    2.20    --    6.15 -99.00   0.00  220
;
_diffrn_measurement_device 'four-circle diffractometer'
_diffrn_measurement_device_type 'XtaLAB Synergy R, DW system, HyPix'
_diffrn_measurement_method '\w scans'
_diffrn_orient_matrix_type 'CrysAlisPro convention (1999,Acta A55,543-557)'
_diffrn_orient_matrix_UB_11 0.0038681000
_diffrn_orient_matrix_UB_12 0.0707617000
_diffrn_orient_matrix_UB_13 -0.0074848000
_diffrn_orient_matrix_UB_21 -0.0357227000
_diffrn_orient_matrix_UB_22 0.0089785000
_diffrn_orient_matrix_UB_23 0.0521207000
_diffrn_orient_matrix_UB_31 0.0368482000
_diffrn_orient_matrix_UB_32 0.0012718000
_diffrn_orient_matrix_UB_33 0.0513282000
_diffrn_radiation_monochromator mirror
_diffrn_radiation_probe x-ray
_diffrn_radiation_type 'Mo K\a'
_diffrn_radiation_wavelength 0.71073
_diffrn_reflns_av_R_equivalents 0.0149
_diffrn_reflns_av_unetI/netI 0.0183
_diffrn_reflns_Laue_measured_fraction_full 0.994
_diffrn_reflns_Laue_measured_fraction_max 0.994
_diffrn_reflns_limit_h_max 17
_diffrn_reflns_limit_h_min -15
_diffrn_reflns_limit_k_max 12
_diffrn_reflns_limit_k_min -10
_diffrn_reflns_limit_l_max 8
_diffrn_reflns_limit_l_min -12
_diffrn_reflns_number 5100
_diffrn_reflns_point_group_measured_fraction_full 0.772
_diffrn_reflns_point_group_measured_fraction_max 0.762
_diffrn_reflns_theta_full 25.242
_diffrn_reflns_theta_max 26.365
_diffrn_reflns_theta_min 2.942
_diffrn_source 'Rotating-anode X-ray tube'
_diffrn_source_type 'Rigaku (Mo) X-ray Source'
_exptl_absorpt_coefficient_mu 9.251
_exptl_absorpt_correction_T_max 0.30518
_exptl_absorpt_correction_T_min 0.29079
_exptl_absorpt_correction_type sphere
_exptl_absorpt_process_details
;
CrysAlisPro 1.171.42.49 (Rigaku Oxford Diffraction, 2022)
Spherical absorption correction
using equivalent radius and absorption coefficient.
Empirical absorption correction using spherical harmonics,
implemented in SCALE3 ABSPACK scaling algorithm.
;
_exptl_crystal_colour 'clear light colourless'
_exptl_crystal_colour_lustre clear
_exptl_crystal_colour_modifier light
_exptl_crystal_colour_primary colourless
_exptl_crystal_density_diffrn 2.095
_exptl_crystal_description sphere
_exptl_crystal_F_000 808
_exptl_crystal_size_max 0.19
_exptl_crystal_size_mid 0.18
_exptl_crystal_size_min 0.16
_exptl_crystal_size_rad 0.093
_refine_diff_density_max 0.760
_refine_diff_density_min -1.108
_refine_diff_density_rms 0.124
_refine_ls_abs_structure_details
;
 Classical Flack method preferred over Parsons because s.u. lower.
;
_refine_ls_abs_structure_Flack 0.018(13)
_refine_ls_extinction_coef 0.0027(10)
_refine_ls_extinction_expression Fc^*^=kFc[1+0.001xFc^2^\l^3^/sin(2\q)]^-1/4^
_refine_ls_extinction_method 'SHELXL-2018/3 (Sheldrick 2018)'
_refine_ls_goodness_of_fit_ref 1.069
_refine_ls_hydrogen_treatment mixed
_refine_ls_matrix_type full
_refine_ls_number_parameters 140
_refine_ls_number_reflns 2061
_refine_ls_number_restraints 11
_refine_ls_restrained_S_all 1.067
_refine_ls_R_factor_all 0.0492
_refine_ls_R_factor_gt 0.0481
_refine_ls_shift/su_max 0.000
_refine_ls_shift/su_mean 0.000
_refine_ls_structure_factor_coef Fsqd
_refine_ls_weighting_details 'w=1/[\s^2^(Fo^2^)+(0.1111P)^2^] where P=(Fo^2^+2Fc^2^)/3'
_refine_ls_weighting_scheme calc
_refine_ls_wR_factor_gt 0.1258
_refine_ls_wR_factor_ref 0.1268
_reflns_Friedel_coverage 0.441
_reflns_Friedel_fraction_full 0.520
_reflns_Friedel_fraction_max 0.498
_reflns_number_gt 1994
_reflns_number_total 2061
_reflns_threshold_expression 'I > 2\s(I)'
_cod_data_source_file d5ce00177c2.cif
_cod_data_source_block pta-br_298k
_cod_depositor_comments 'Adding full bibliography for 7250254--7250270.cif.'
_cod_database_code 7250263
_shelx_shelxl_version_number 2018/3
_chemical_oxdiff_formula C6H18N3Br3P
_shelx_space_group_comment
;
The symmetry employed for this shelxl refinement is uniquely defined
by the following loop, which should always be used as a source of
symmetry information in preference to the above space-group names.
They are only intended as comments.
;
_shelx_estimated_absorpt_t_max 0.319
_shelx_estimated_absorpt_t_min 0.272
_olex2_refinement_description
;
1. Fixed Uiso
 At 1.2 times of:
  All C(H,H) groups, All C(H,H,H,H,H,H) groups, All N(H) groups
2. Restrained distances
 N1-H1D = N1-H1E = N1-H1F = N1-H1C
 1.05 with sigma of 0.02
 H1C-H1D = H1C-H1E = H1D-H1E = H1D-H1F = H1E-H1F = H1C-H1F
 1.75 with sigma of 0.04
3.a Ternary CH refined with riding coordinates:
 N4(H4), N3(H3)
3.b Secondary CH2 refined with riding coordinates:
 C6(H6A,H6B), C3(H3A,H3B), C4(H4A,H4B), C2(H2A,H2B), C5(H5A,H5B), C1(H1A,H1B)
;
_olex2_submission_special_instructions 'No special instructions were received'
_oxdiff_exptl_absorpt_empirical_details
;
Empirical correction (ABSPACK) includes:
- Absorption correction using spherical harmonics
- Frame scaling
;
_oxdiff_exptl_absorpt_empirical_full_max 1.555
_oxdiff_exptl_absorpt_empirical_full_min 0.669

loop_
_space_group_symop_operation_xyz
'x, y, z'
'-x, -y, z+1/2'
'x+1/2, -y+1/2, z'
'-x+1/2, y+1/2, z+1/2'

loop_
_atom_site_label
_atom_site_type_symbol
_atom_site_fract_x
_atom_site_fract_y
_atom_site_fract_z
_atom_site_U_iso_or_equiv
_atom_site_adp_type
_atom_site_occupancy
_atom_site_site_symmetry_order
_atom_site_calc_flag
_atom_site_refinement_flags_posn
_atom_site_refinement_flags_adp
_atom_site_refinement_flags_occupancy
_atom_site_disorder_assembly
_atom_site_disorder_group
Br01 Br 0.27749(6) 0.46358(9) 0.71097(13) 0.0371(3) Uani 1 1 d . . . . .
Br02 Br -0.01525(6) 0.78156(10) 0.41472(12) 0.0419(3) Uani 1 1 d . . . . .
Br03 Br 0.24615(7) 1.00773(9) 0.66634(19) 0.0429(3) Uani 1 1 d . . . . .
P1 P 0.56851(15) 0.0852(2) 0.4314(3) 0.0417(6) Uani 1 1 d . . . . .
N4 N 0.5645(4) 0.3669(6) 0.4112(9) 0.0324(15) Uani 1 1 d . . . . .
H4 H 0.604666 0.447362 0.399166 0.039 Uiso 1 1 calc R U . . .
N2 N 0.4287(5) 0.2432(8) 0.2982(9) 0.0341(16) Uani 1 1 d . . . . .
N1 N 0.2279(6) 0.7143(9) 0.4666(13) 0.049(2) Uani 1 1 d D . . . .
N3 N 0.4387(5) 0.2671(8) 0.5532(9) 0.0350(17) Uani 1 1 d . . . . .
H3 H 0.397409 0.284003 0.634125 0.042 Uiso 1 1 calc R U . . .
C6 C 0.5089(6) 0.3836(10) 0.5405(11) 0.036(2) Uani 1 1 d . . . . .
H6A H 0.473599 0.467993 0.538666 0.043 Uiso 1 1 calc R U . . .
H6B H 0.552569 0.384765 0.619370 0.043 Uiso 1 1 calc R U . . .
C3 C 0.6314(5) 0.2476(9) 0.4179(12) 0.0358(17) Uani 1 1 d . . . . .
H3A H 0.673890 0.257876 0.497359 0.043 Uiso 1 1 calc R U . . .
H3B H 0.671652 0.246864 0.335431 0.043 Uiso 1 1 calc R U . . .
C4 C 0.3732(6) 0.2596(10) 0.4266(13) 0.041(2) Uani 1 1 d . . . . .
H4A H 0.328927 0.184445 0.436884 0.049 Uiso 1 1 calc R U . . .
H4B H 0.334860 0.341222 0.420784 0.049 Uiso 1 1 calc R U . . .
C2 C 0.4902(7) 0.1341(11) 0.5763(12) 0.041(2) Uani 1 1 d . . . . .
H2A H 0.442035 0.064355 0.590962 0.049 Uiso 1 1 calc R U . . .
H2B H 0.529139 0.140476 0.659822 0.049 Uiso 1 1 calc R U . . .
C5 C 0.4950(6) 0.3586(10) 0.2862(10) 0.0337(19) Uani 1 1 d . . . . .
H5A H 0.457506 0.440969 0.280374 0.040 Uiso 1 1 calc R U . . .
H5B H 0.532607 0.350251 0.201575 0.040 Uiso 1 1 calc R U . . .
C1 C 0.4803(7) 0.1153(11) 0.2923(13) 0.045(3) Uani 1 1 d . . . . .
H1A H 0.514042 0.110244 0.204217 0.054 Uiso 1 1 calc R U . . .
H1B H 0.432842 0.043307 0.293958 0.054 Uiso 1 1 calc R U . . .
H1C H 0.164(4) 0.712(9) 0.405(8) 0.054 Uiso 1 1 d D U . . .
H1D H 0.287(5) 0.722(9) 0.398(8) 0.054 Uiso 1 1 d D U . . .
H1E H 0.235(6) 0.631(6) 0.532(8) 0.054 Uiso 1 1 d D U . . .
H1F H 0.222(6) 0.803(6) 0.528(8) 0.054 Uiso 1 1 d D U . . .

loop_
_atom_site_aniso_label
_atom_site_aniso_U_11
_atom_site_aniso_U_22
_atom_site_aniso_U_33
_atom_site_aniso_U_23
_atom_site_aniso_U_13
_atom_site_aniso_U_12
Br01 0.0307(4) 0.0335(4) 0.0470(6) 0.0006(4) 0.0014(4) 0.0026(3)
Br02 0.0444(5) 0.0381(5) 0.0432(5) -0.0039(5) -0.0039(5) 0.0061(3)
Br03 0.0360(5) 0.0385(5) 0.0543(7) 0.0055(5) 0.0029(4) -0.0016(4)
P1 0.0339(10) 0.0289(11) 0.0624(17) -0.0003(10) -0.0048(11) 0.0063(9)
N4 0.029(3) 0.023(3) 0.045(4) -0.001(3) 0.003(3) -0.005(2)
N2 0.027(3) 0.030(3) 0.045(4) 0.011(4) -0.005(3) 0.006(3)
N1 0.044(4) 0.043(5) 0.061(6) 0.013(4) -0.006(4) 0.002(3)
N3 0.034(3) 0.031(4) 0.040(4) 0.001(3) 0.011(3) 0.007(3)
C6 0.037(4) 0.028(5) 0.043(5) -0.006(4) -0.001(4) 0.002(3)
C3 0.022(3) 0.035(4) 0.050(5) -0.004(5) 0.000(4) 0.001(3)
C4 0.025(3) 0.031(4) 0.065(6) 0.004(5) -0.003(4) 0.003(3)
C2 0.041(5) 0.032(5) 0.050(6) 0.013(5) 0.003(4) 0.002(4)
C5 0.047(5) 0.025(4) 0.029(5) 0.003(4) 0.002(4) 0.004(3)
C1 0.048(5) 0.029(5) 0.058(7) -0.021(5) -0.006(5) -0.003(4)

loop_
_atom_type_symbol
_atom_type_description
_atom_type_scat_dispersion_real
_atom_type_scat_dispersion_imag
_atom_type_scat_source
C C 0.0033 0.0016 'International Tables Vol C Tables 4.2.6.8 and 6.1.1.4'
H H 0.0000 0.0000 'International Tables Vol C Tables 4.2.6.8 and 6.1.1.4'
Br Br -0.2901 2.4595 'International Tables Vol C Tables 4.2.6.8 and 6.1.1.4'
N N 0.0061 0.0033 'International Tables Vol C Tables 4.2.6.8 and 6.1.1.4'
P P 0.1023 0.0942 'International Tables Vol C Tables 4.2.6.8 and 6.1.1.4'

loop_
_exptl_crystal_face_index_h
_exptl_crystal_face_index_k
_exptl_crystal_face_index_l
_exptl_crystal_face_perp_dist
4 8 11 0.0555
16 -2 8 0.0729
-14 0 -9 0.0953
-8 11 6 0.0505
8 -4 12 0.0543
14 8 -4 0.0798
1 7 -12 0.1006
-11 2 -11 0.0956
-17 -5 -5 0.1003
-15 -8 3 0.1062
0 -10 -9 0.0994
1 -4 -13 0.1033
14 -2 -10 0.0990

loop_
_geom_angle_atom_site_label_1
_geom_angle_atom_site_label_2
_geom_angle_atom_site_label_3
_geom_angle
_geom_angle_site_symmetry_1
_geom_angle_site_symmetry_3
_geom_angle_publ_flag
C2 P1 C3 95.7(5) . . ?
C2 P1 C1 97.1(5) . . ?
C1 P1 C3 96.7(5) . . ?
C6 N4 H4 107.6 . . ?
C6 N4 C3 111.8(8) . . ?
C6 N4 C5 110.2(6) . . ?
C3 N4 H4 107.6 . . ?
C3 N4 C5 111.9(7) . . ?
C5 N4 H4 107.6 . . ?
C4 N2 C5 107.7(8) . . ?
C1 N2 C4 112.7(8) . . ?
C1 N2 C5 111.9(7) . . ?
H1C N1 H1D 107(4) . . ?
H1C N1 H1E 113(4) . . ?
H1C N1 H1F 106(4) . . ?
H1D N1 H1E 112(4) . . ?
H1D N1 H1F 110(4) . . ?
H1E N1 H1F 109(4) . . ?
C6 N3 H3 107.7 . . ?
C6 N3 C4 110.6(8) . . ?
C6 N3 C2 112.3(7) . . ?
C4 N3 H3 107.7 . . ?
C2 N3 H3 107.7 . . ?
C2 N3 C4 110.7(8) . . ?
N4 C6 N3 108.3(8) . . ?
N4 C6 H6A 110.0 . . ?
N4 C6 H6B 110.0 . . ?
N3 C6 H6A 110.0 . . ?
N3 C6 H6B 110.0 . . ?
H6A C6 H6B 108.4 . . ?
P1 C3 H3A 108.8 . . ?
P1 C3 H3B 108.8 . . ?
N4 C3 P1 114.0(5) . . ?
N4 C3 H3A 108.8 . . ?
N4 C3 H3B 108.8 . . ?
H3A C3 H3B 107.6 . . ?
N2 C4 N3 112.0(6) . . ?
N2 C4 H4A 109.2 . . ?
N2 C4 H4B 109.2 . . ?
N3 C4 H4A 109.2 . . ?
N3 C4 H4B 109.2 . . ?
H4A C4 H4B 107.9 . . ?
P1 C2 H2A 108.9 . . ?
P1 C2 H2B 108.9 . . ?
N3 C2 P1 113.3(7) . . ?
N3 C2 H2A 108.9 . . ?
N3 C2 H2B 108.9 . . ?
H2A C2 H2B 107.7 . . ?
N4 C5 H5A 109.3 . . ?
N4 C5 H5B 109.3 . . ?
N2 C5 N4 111.4(7) . . ?
N2 C5 H5A 109.3 . . ?
N2 C5 H5B 109.3 . . ?
H5A C5 H5B 108.0 . . ?
P1 C1 H1A 108.3 . . ?
P1 C1 H1B 108.3 . . ?
N2 C1 P1 115.9(7) . . ?
N2 C1 H1A 108.3 . . ?
N2 C1 H1B 108.3 . . ?
H1A C1 H1B 107.4 . . ?

loop_
_geom_bond_atom_site_label_1
_geom_bond_atom_site_label_2
_geom_bond_distance
_geom_bond_site_symmetry_2
_geom_bond_publ_flag
P1 C3 1.837(9) . ?
P1 C2 1.832(11) . ?
P1 C1 1.835(11) . ?
N4 H4 0.9800 . ?
N4 C6 1.473(13) . ?
N4 C3 1.504(10) . ?
N4 C5 1.541(12) . ?
N2 C4 1.464(14) . ?
N2 C5 1.472(13) . ?
N2 C1 1.458(13) . ?
N1 H1C 1.07(2) . ?
N1 H1D 1.06(2) . ?
N1 H1E 1.04(2) . ?
N1 H1F 1.07(2) . ?
N3 H3 0.9800 . ?
N3 C6 1.515(12) . ?
N3 C4 1.520(14) . ?
N3 C2 1.517(12) . ?
C6 H6A 0.9700 . ?
C6 H6B 0.9700 . ?
C3 H3A 0.9700 . ?
C3 H3B 0.9700 . ?
C4 H4A 0.9700 . ?
C4 H4B 0.9700 . ?
C2 H2A 0.9700 . ?
C2 H2B 0.9700 . ?
C5 H5A 0.9700 . ?
C5 H5B 0.9700 . ?
C1 H1A 0.9700 . ?
C1 H1B 0.9700 . ?

loop_
_geom_torsion_atom_site_label_1
_geom_torsion_atom_site_label_2
_geom_torsion_atom_site_label_3
_geom_torsion_atom_site_label_4
_geom_torsion
_geom_torsion_site_symmetry_1
_geom_torsion_site_symmetry_2
_geom_torsion_site_symmetry_3
_geom_torsion_site_symmetry_4
_geom_torsion_publ_flag
C6 N4 C3 P1 65.1(9) . . . . ?
C6 N4 C5 N2 -60.6(9) . . . . ?
C6 N3 C4 N2 58.9(9) . . . . ?
C6 N3 C2 P1 -63.1(10) . . . . ?
C3 P1 C2 N3 49.4(8) . . . . ?
C3 P1 C1 N2 -49.1(9) . . . . ?
C3 N4 C6 N3 -67.9(9) . . . . ?
C3 N4 C5 N2 64.4(9) . . . . ?
C4 N2 C5 N4 59.2(9) . . . . ?
C4 N2 C1 P1 -59.4(10) . . . . ?
C4 N3 C6 N4 -56.7(9) . . . . ?
C4 N3 C2 P1 61.1(9) . . . . ?
C2 P1 C3 N4 -50.5(9) . . . . ?
C2 P1 C1 N2 47.5(9) . . . . ?
C2 N3 C6 N4 67.5(11) . . . . ?
C2 N3 C4 N2 -66.2(9) . . . . ?
C5 N4 C6 N3 57.2(9) . . . . ?
C5 N4 C3 P1 -59.1(10) . . . . ?
C5 N2 C4 N3 -58.8(9) . . . . ?
C5 N2 C1 P1 62.2(11) . . . . ?
C1 P1 C3 N4 47.4(9) . . . . ?
C1 P1 C2 N3 -48.1(8) . . . . ?
C1 N2 C4 N3 65.1(10) . . . . ?
C1 N2 C5 N4 -65.2(10) . . . . ?

loop_
_exptl_oxdiff_crystal_face_indexfrac_h
_exptl_oxdiff_crystal_face_indexfrac_k
_exptl_oxdiff_crystal_face_indexfrac_l
_exptl_oxdiff_crystal_face_x
_exptl_oxdiff_crystal_face_y
_exptl_oxdiff_crystal_face_z
3.7870 7.7826 10.9902 0.4831 0.5074 0.7135
15.6351 -2.3344 7.7496 -0.1627 -0.1756 0.9709
-14.3450 0.2569 -9.1678 0.0313 0.0369 -0.9988
-8.1361 10.8371 6.4716 0.6869 0.7252 0.0462
7.9364 -3.6586 11.8964 -0.3172 0.3037 0.8984
14.4678 8.4434 -3.9191 0.6828 -0.6453 0.3427
1.4534 7.4068 -11.5059 0.6159 -0.5851 -0.5276
-11.4579 1.5651 -10.8775 0.1478 -0.1436 -0.9785
-17.1735 -4.6093 -4.5193 -0.3588 0.3365 -0.8706
-14.9915 -8.2685 3.2469 -0.6674 0.6305 -0.3963
0.3883 -10.4863 -9.0132 -0.6731 -0.5778 -0.4617
0.8296 -3.9127 -13.0432 -0.1760 -0.7446 -0.6439
13.5724 -2.1036 -9.5147 -0.0251 -0.9996 0.0091
